data_7105133
loop_
_publ_author_name
'Chiarella, Gina M'
'Melgarejo, Doris Y'
'Rozanski, Alex'
'Hempte, Pierre'
'Perez, Lisa M'
'Reber, Christian'
'Fackler, Jr, John P'

_publ_section_title
;
 A short, unsupported CuI...CuI interaction, 2.65 A, in a dinuclear
 guanidine chloride complex.
;
_journal_issue 1
_journal_name_full 'Chemical communications (Cambridge, England)'
_journal_page_first 136
_journal_page_last 138
_journal_paper_doi 10.1039/b918912b
_journal_volume 46
_journal_year 2009
_chemical_formula_moiety 'C14 H26 Cl2 Cu2 N6'
_chemical_formula_sum 'C14 H26 Cl2 Cu2 N6'
_chemical_formula_weight 476.39
_chemical_name_common
;bis(1,3,4,6,7,8-hexahydropyrimido(1,2-a)pyrimidine)dichloro-
di-copper(i)
;
_chemical_name_systematic bis(1,3,4,6,7,8-hexahydropyrimido[1,2-a]pyrimidine)dichloro-di-copper(I)
_space_group_IT_number 15
_symmetry_cell_setting monoclinic
_symmetry_space_group_name_Hall '-C 2yc'
_symmetry_space_group_name_H-M 'C 1 2/c 1'
_atom_sites_solution_hydrogens geom
_atom_sites_solution_primary direct
_atom_sites_solution_secondary difmap
_audit_creation_method SHELXL-97
_cell_angle_alpha 90.00
_cell_angle_beta 109.497(5)
_cell_angle_gamma 90.00
_cell_formula_units_Z 4
_cell_length_a 15.994(7)
_cell_length_b 7.167(3)
_cell_length_c 17.257(7)
_cell_measurement_reflns_used 4523
_cell_measurement_temperature 110(2)
_cell_measurement_theta_max 27.49
_cell_measurement_theta_min 2.5
_cell_volume 1864.7(14)
_computing_cell_refinement 'APEX-II(BRUKER-NONIUS, 2008)'
_computing_data_collection 'APEX-II (BRUKER-NONIUS, 2008)'
_computing_data_reduction 'APEX-II (BRUKER-NONIUS, 2008'
_computing_molecular_graphics 'X-SEED (Barbour, 2001)'
_computing_publication_material 'SHELXTL (Bruker 2000)'
_computing_structure_refinement 'SHELXL-97 (Sheldrick, 1997)'
_computing_structure_solution 'SHELXS-97 (Sheldrick, 2008)'
_diffrn_ambient_temperature 110(2)
_diffrn_measured_fraction_theta_full 0.990
_diffrn_measured_fraction_theta_max 0.990
_diffrn_measurement_device_type 'APEX II'
_diffrn_measurement_method 'omega scans'
_diffrn_radiation_monochromator graphite
_diffrn_radiation_source 'fine-focus sealed tube'
_diffrn_radiation_type MoK\a
_diffrn_radiation_wavelength 0.71073
_diffrn_reflns_av_R_equivalents 0.1200
_diffrn_reflns_av_sigmaI/netI 0.0732
_diffrn_reflns_limit_h_max 14
_diffrn_reflns_limit_h_min -20
_diffrn_reflns_limit_k_max 9
_diffrn_reflns_limit_k_min -9
_diffrn_reflns_limit_l_max 22
_diffrn_reflns_limit_l_min -20
_diffrn_reflns_number 6509
_diffrn_reflns_theta_full 27.49
_diffrn_reflns_theta_max 27.49
_diffrn_reflns_theta_min 2.50
_diffrn_standards_decay_% 0
_diffrn_standards_interval_count 0
_diffrn_standards_interval_time 0
_diffrn_standards_number 0
_exptl_absorpt_coefficient_mu 2.577
_exptl_absorpt_correction_T_max 0.8263
_exptl_absorpt_correction_T_min 0.6362
_exptl_absorpt_correction_type multi-scan
_exptl_absorpt_process_details 'SADABS; (Sheldrick, 2006)'
_exptl_crystal_colour colourless
_exptl_crystal_density_diffrn 1.697
_exptl_crystal_density_method 'not measured'
_exptl_crystal_description needle
_exptl_crystal_F_000 976
_exptl_crystal_size_max 0.19
_exptl_crystal_size_mid 0.12
_exptl_crystal_size_min 0.08
_refine_diff_density_max 0.568
_refine_diff_density_min -0.791
_refine_diff_density_rms 0.104
_refine_ls_extinction_method none
_refine_ls_goodness_of_fit_ref 1.071
_refine_ls_hydrogen_treatment mixed
_refine_ls_matrix_type full
_refine_ls_number_parameters 127
_refine_ls_number_reflns 2132
_refine_ls_number_restraints 13
_refine_ls_restrained_S_all 1.218
_refine_ls_R_factor_all 0.0470
_refine_ls_R_factor_gt 0.0412
_refine_ls_shift/su_max 0.000
_refine_ls_shift/su_mean 0.000
_refine_ls_structure_factor_coef Fsqd
_refine_ls_weighting_details 'calc w=1/[\s^2^(Fo^2^)+(0.0663P)^2^+0.0000P] where P=(Fo^2^+2Fc^2^)/3'
_refine_ls_weighting_scheme calc
_refine_ls_wR_factor_gt 0.1211
_refine_ls_wR_factor_ref 0.1248
_reflns_number_gt 1805
_reflns_number_total 2132
_reflns_threshold_expression >2sigma(I)
_cod_data_source_file b918912b.txt
_cod_data_source_block al2-15
_cod_original_sg_symbol_H-M C2/c
_cod_database_code 7105133

loop_
_symmetry_equiv_pos_as_xyz
'x, y, z'
'-x, y, -z+1/2'
'x+1/2, y+1/2, z'
'-x+1/2, y+1/2, -z+1/2'
'-x, -y, -z'
'x, -y, z-1/2'
'-x+1/2, -y+1/2, -z'
'x+1/2, -y+1/2, z-1/2'

loop_
_atom_site_label
_atom_site_type_symbol
_atom_site_fract_x
_atom_site_fract_y
_atom_site_fract_z
_atom_site_U_iso_or_equiv
_atom_site_adp_type
_atom_site_occupancy
_atom_site_symmetry_multiplicity
_atom_site_calc_flag
_atom_site_refinement_flags
_atom_site_disorder_assembly
_atom_site_disorder_group
Cu1 Cu 0.08716(3) 0.71461(6) 0.28716(2) 0.0309(2) Uani 1 1 d . . .
Cl2 Cl 0.08529(5) 0.92481(12) 0.37232(5) 0.0327(2) Uani 1 1 d . . .
N1 N 0.1054(3) 0.5256(4) 0.22000(17) 0.0435(8) Uani 1 1 d D . .
C1 C 0.1169(2) 0.5538(4) 0.14960(18) 0.0267(6) Uani 1 1 d . A .
N2 N 0.0981(2) 0.7272(4) 0.11538(17) 0.0264(6) Uani 1 1 d D . .
C2 C 0.0951(4) 0.3233(9) 0.2453(5) 0.0313(11) Uani 0.508(5) 1 d PD A 1
H2A H 0.0946 0.3171 0.3025 0.038 Uiso 0.508(5) 1 calc PR A 1
H2B H 0.0400 0.2661 0.2080 0.038 Uiso 0.508(5) 1 calc PR A 1
C3 C 0.1744(5) 0.2313(9) 0.2376(5) 0.0351(12) Uani 0.508(5) 1 d PD A 1
H3A H 0.1761 0.0997 0.2555 0.042 Uiso 0.508(5) 1 calc PR A 1
H3B H 0.2283 0.2944 0.2739 0.042 Uiso 0.508(5) 1 calc PR A 1
C2A C 0.1502(5) 0.3443(9) 0.2596(4) 0.0313(11) Uani 0.492(5) 1 d PD A 2
H2A1 H 0.2151 0.3634 0.2834 0.038 Uiso 0.492(5) 1 calc PR A 2
H2A2 H 0.1281 0.3078 0.3046 0.038 Uiso 0.492(5) 1 calc PR A 2
C3A C 0.1309(5) 0.1946(9) 0.1972(5) 0.0351(12) Uani 0.492(5) 1 d PD A 2
H3A1 H 0.1523 0.0731 0.2237 0.042 Uiso 0.492(5) 1 calc PR A 2
H3A2 H 0.0662 0.1854 0.1682 0.042 Uiso 0.492(5) 1 calc PR A 2
C4 C 0.1734(3) 0.2387(6) 0.1432(3) 0.0515(11) Uani 1 1 d . . .
H4A H 0.2331 0.2075 0.1416 0.062 Uiso 1 1 calc R A 1
H4B H 0.1310 0.1450 0.1099 0.062 Uiso 1 1 calc R A 1
N3 N 0.14777(19) 0.4244(4) 0.10829(17) 0.0351(7) Uani 1 1 d D A .
C5 C 0.1620(3) 0.4590(6) 0.0306(2) 0.0471(10) Uani 1 1 d D . .
H5A H 0.2243 0.4978 0.0412 0.057 Uiso 1 1 calc R A 1
H5B H 0.1514 0.3428 -0.0023 0.057 Uiso 1 1 calc R A 1
C6 C 0.1045(4) 0.5996(9) -0.0138(4) 0.0326(10) Uani 0.521(6) 1 d PD A 1
H6A H 0.0422 0.5563 -0.0301 0.039 Uiso 0.521(6) 1 calc PR A 1
H6B H 0.1180 0.6303 -0.0643 0.039 Uiso 0.521(6) 1 calc PR A 1
C7 C 0.1171(6) 0.7679(18) 0.0400(6) 0.030(2) Uani 0.521(6) 1 d PD A 1
H7A H 0.1791 0.8122 0.0544 0.037 Uiso 0.521(6) 1 calc PR A 1
H7B H 0.0775 0.8690 0.0096 0.037 Uiso 0.521(6) 1 calc PR A 1
C6A C 0.1602(4) 0.6855(10) 0.0101(4) 0.0326(10) Uani 0.479(6) 1 d PD A 2
H6A1 H 0.2168 0.7438 0.0438 0.039 Uiso 0.479(6) 1 calc PR A 2
H6A2 H 0.1531 0.7045 -0.0486 0.039 Uiso 0.479(6) 1 calc PR A 2
C7A C 0.0842(7) 0.774(2) 0.0292(7) 0.030(2) Uani 0.479(6) 1 d PD A 2
H7A1 H 0.0842 0.9107 0.0216 0.037 Uiso 0.479(6) 1 calc PR A 2
H7A2 H 0.0269 0.7231 -0.0071 0.037 Uiso 0.479(6) 1 calc PR A 2
H2 H 0.058(3) 0.788(5) 0.132(2) 0.031(11) Uiso 1 1 d . . .

loop_
_atom_site_aniso_label
_atom_site_aniso_U_11
_atom_site_aniso_U_22
_atom_site_aniso_U_33
_atom_site_aniso_U_23
_atom_site_aniso_U_13
_atom_site_aniso_U_12
Cu1 0.0483(3) 0.0261(3) 0.0229(3) -0.00122(13) 0.0180(2) -0.00031(16)
Cl2 0.0428(4) 0.0289(4) 0.0326(4) -0.0067(3) 0.0205(3) -0.0052(3)
N1 0.090(3) 0.0196(14) 0.0231(14) 0.0039(11) 0.0217(15) 0.0111(15)
C1 0.0334(15) 0.0223(14) 0.0225(14) -0.0025(12) 0.0070(12) 0.0047(12)
N2 0.0382(15) 0.0241(13) 0.0215(14) 0.0018(10) 0.0162(12) 0.0040(11)
C2 0.034(3) 0.024(2) 0.037(3) 0.010(2) 0.013(3) 0.000(2)
C3 0.038(3) 0.020(2) 0.048(4) 0.005(2) 0.014(2) 0.000(2)
C2A 0.034(3) 0.024(2) 0.037(3) 0.010(2) 0.013(3) 0.000(2)
C3A 0.038(3) 0.020(2) 0.048(4) 0.005(2) 0.014(2) 0.000(2)
C4 0.048(2) 0.0240(17) 0.084(3) -0.010(2) 0.024(2) 0.0058(16)
N3 0.0401(15) 0.0292(14) 0.0336(16) -0.0095(12) 0.0090(12) 0.0104(12)
C5 0.048(2) 0.060(3) 0.0357(19) -0.0231(18) 0.0176(16) 0.0034(19)
C6 0.038(2) 0.042(3) 0.019(2) 0.0011(18) 0.0104(19) -0.0035(19)
C7 0.039(6) 0.029(2) 0.029(3) 0.003(2) 0.019(4) 0.001(5)
C6A 0.038(2) 0.042(3) 0.019(2) 0.0011(18) 0.0104(19) -0.0035(19)
C7A 0.039(6) 0.029(2) 0.029(3) 0.003(2) 0.019(4) 0.001(5)

loop_
_atom_type_symbol
_atom_type_description
_atom_type_scat_dispersion_real
_atom_type_scat_dispersion_imag
_atom_type_scat_source
C C 0.0033 0.0016 'International Tables Vol C Tables 4.2.6.8 and 6.1.1.4'
H H 0.0000 0.0000 'International Tables Vol C Tables 4.2.6.8 and 6.1.1.4'
N N 0.0061 0.0033 'International Tables Vol C Tables 4.2.6.8 and 6.1.1.4'
Cl Cl 0.1484 0.1585 'International Tables Vol C Tables 4.2.6.8 and 6.1.1.4'
Cu Cu 0.3201 1.2651 'International Tables Vol C Tables 4.2.6.8 and 6.1.1.4'

loop_
_geom_angle_atom_site_label_1
_geom_angle_atom_site_label_2
_geom_angle_atom_site_label_3
_geom_angle
_geom_angle_site_symmetry_1
_geom_angle_site_symmetry_3
_geom_angle_publ_flag
N1 Cu1 Cl2 172.14(12) . . ?
N1 Cu1 Cu1 93.24(12) . 2 ?
Cl2 Cu1 Cu1 94.57(3) . 2 ?
C1 N1 C2A 110.9(4) . . ?
C1 N1 C2 118.2(4) . . ?
C2A N1 C2 32.0(3) . . ?
C1 N1 Cu1 124.5(2) . . ?
C2A N1 Cu1 119.0(3) . . ?
C2 N1 Cu1 117.0(3) . . ?
N1 C1 N3 124.9(3) . . ?
N1 C1 N2 117.7(3) . . ?
N3 C1 N2 117.4(3) . . ?
C1 N2 C7 119.0(5) . . ?
C1 N2 C7A 125.6(6) . . ?
C7 N2 C7A 19.6(5) . . ?
C1 N2 H2 112(2) . . ?
C7 N2 H2 125(2) . . ?
C7A N2 H2 110(3) . . ?
C3 C2 N1 102.6(5) . . ?
C3 C2 H2A 111.2 . . ?
N1 C2 H2A 111.2 . . ?
C3 C2 H2B 111.2 . . ?
N1 C2 H2B 111.2 . . ?
H2A C2 H2B 109.2 . . ?
C2 C3 C4 110.8(6) . . ?
C2 C3 H3A 109.5 . . ?
C4 C3 H3A 109.5 . . ?
C2 C3 H3B 109.5 . . ?
C4 C3 H3B 109.5 . . ?
H3A C3 H3B 108.1 . . ?
C3A C2A N1 109.7(5) . . ?
C3A C2A H2A1 109.7 . . ?
N1 C2A H2A1 109.7 . . ?
C3A C2A H2A2 109.7 . . ?
N1 C2A H2A2 109.7 . . ?
H2A1 C2A H2A2 108.2 . . ?
C4 C3A C2A 107.4(6) . . ?
C4 C3A H3A1 110.2 . . ?
C2A C3A H3A1 110.2 . . ?
C4 C3A H3A2 110.2 . . ?
C2A C3A H3A2 110.2 . . ?
H3A1 C3A H3A2 108.5 . . ?
C3A C4 N3 111.0(4) . . ?
C3A C4 C3 31.4(4) . . ?
N3 C4 C3 110.5(4) . . ?
C3A C4 H4A 132.3 . . ?
N3 C4 H4A 109.5 . . ?
C3 C4 H4A 109.5 . . ?
C3A C4 H4B 80.6 . . ?
N3 C4 H4B 109.5 . . ?
C3 C4 H4B 109.5 . . ?
H4A C4 H4B 108.1 . . ?
C1 N3 C5 124.3(3) . . ?
C1 N3 C4 120.4(3) . . ?
C5 N3 C4 115.3(3) . . ?
C6 C5 N3 110.5(4) . . ?
C6 C5 C6A 38.9(4) . . ?
N3 C5 C6A 111.5(3) . . ?
C6 C5 H5A 109.6 . . ?
N3 C5 H5A 109.6 . . ?
C6A C5 H5A 73.1 . . ?
C6 C5 H5B 109.6 . . ?
N3 C5 H5B 109.6 . . ?
C6A C5 H5B 135.5 . . ?
H5A C5 H5B 108.1 . . ?
C5 C6 C7 108.1(6) . . ?
C5 C6 H6A 110.1 . . ?
C7 C6 H6A 110.1 . . ?
C5 C6 H6B 110.1 . . ?
C7 C6 H6B 110.1 . . ?
H6A C6 H6B 108.4 . . ?
N2 C7 C6 111.6(8) . . ?
N2 C7 H7A 109.3 . . ?
C6 C7 H7A 109.3 . . ?
N2 C7 H7B 109.3 . . ?
C6 C7 H7B 109.3 . . ?
H7A C7 H7B 108.0 . . ?
C7A C6A C5 108.8(7) . . ?
C7A C6A H6A1 109.9 . . ?
C5 C6A H6A1 109.9 . . ?
C7A C6A H6A2 109.9 . . ?
C5 C6A H6A2 109.9 . . ?
H6A1 C6A H6A2 108.3 . . ?
N2 C7A C6A 105.5(7) . . ?
N2 C7A H7A1 110.6 . . ?
C6A C7A H7A1 110.6 . . ?
N2 C7A H7A2 110.6 . . ?
C6A C7A H7A2 110.6 . . ?
H7A1 C7A H7A2 108.8 . . ?

loop_
_geom_bond_atom_site_label_1
_geom_bond_atom_site_label_2
_geom_bond_distance
_geom_bond_site_symmetry_2
_geom_bond_publ_flag
Cu1 N1 1.867(3) . ?
Cu1 Cl2 2.1118(11) . ?
Cu1 Cu1 2.6517(14) 2 ?
N1 C1 1.304(4) . ?
N1 C2A 1.531(7) . ?
N1 C2 1.539(7) . ?
C1 N3 1.359(4) . ?
C1 N2 1.366(4) . ?
N2 C7 1.461(10) . ?
N2 C7A 1.467(11) . ?
N2 H2 0.89(4) . ?
C2 C3 1.474(9) . ?
C2 H2A 0.9900 . ?
C2 H2B 0.9900 . ?
C3 C4 1.625(10) . ?
C3 H3A 0.9900 . ?
C3 H3B 0.9900 . ?
C2A C3A 1.478(10) . ?
C2A H2A1 0.9900 . ?
C2A H2A2 0.9900 . ?
C3A C4 1.362(9) . ?
C3A H3A1 0.9900 . ?
C3A H3A2 0.9900 . ?
C4 N3 1.462(5) . ?
C4 H4A 0.9900 . ?
C4 H4B 0.9900 . ?
N3 C5 1.454(5) . ?
C5 C6 1.406(7) . ?
C5 C6A 1.659(8) . ?
C5 H5A 0.9900 . ?
C5 H5B 0.9900 . ?
C6 C7 1.495(12) . ?
C6 H6A 0.9900 . ?
C6 H6B 0.9900 . ?
C7 H7A 0.9900 . ?
C7 H7B 0.9900 . ?
C6A C7A 1.502(10) . ?
C6A H6A1 0.9900 . ?
C6A H6A2 0.9900 . ?
C7A H7A1 0.9900 . ?
C7A H7A2 0.9900 . ?

loop_
_geom_torsion_atom_site_label_1
_geom_torsion_atom_site_label_2
_geom_torsion_atom_site_label_3
_geom_torsion_atom_site_label_4
_geom_torsion
_geom_torsion_site_symmetry_1
_geom_torsion_site_symmetry_2
_geom_torsion_site_symmetry_3
_geom_torsion_site_symmetry_4
_geom_torsion_publ_flag
Cl2 Cu1 N1 C1 -98.6(7) . . . . ?
Cu1 Cu1 N1 C1 87.9(3) 2 . . . ?
Cl2 Cu1 N1 C2A 52.6(9) . . . . ?
Cu1 Cu1 N1 C2A -121.0(4) 2 . . . ?
Cl2 Cu1 N1 C2 88.9(8) . . . . ?
Cu1 Cu1 N1 C2 -84.6(3) 2 . . . ?
C2A N1 C1 N3 12.8(6) . . . . ?
C2 N1 C1 N3 -21.6(6) . . . . ?
Cu1 N1 C1 N3 165.9(3) . . . . ?
C2A N1 C1 N2 -166.0(4) . . . . ?
C2 N1 C1 N2 159.6(4) . . . . ?
Cu1 N1 C1 N2 -12.9(5) . . . . ?
N1 C1 N2 C7 175.0(5) . . . . ?
N3 C1 N2 C7 -3.9(6) . . . . ?
N1 C1 N2 C7A -163.1(6) . . . . ?
N3 C1 N2 C7A 18.1(7) . . . . ?
C1 N1 C2 C3 53.5(7) . . . . ?
C2A N1 C2 C3 -31.1(6) . . . . ?
Cu1 N1 C2 C3 -133.4(5) . . . . ?
N1 C2 C3 C4 -62.1(6) . . . . ?
C1 N1 C2A C3A -44.5(7) . . . . ?
C2 N1 C2A C3A 65.5(8) . . . . ?
Cu1 N1 C2A C3A 160.7(4) . . . . ?
N1 C2A C3A C4 67.9(7) . . . . ?
C2A C3A C4 N3 -55.4(7) . . . . ?
C2A C3A C4 C3 39.9(6) . . . . ?
C2 C3 C4 C3A -52.6(7) . . . . ?
C2 C3 C4 N3 44.4(6) . . . . ?
N1 C1 N3 C5 -178.7(4) . . . . ?
N2 C1 N3 C5 0.1(5) . . . . ?
N1 C1 N3 C4 -1.8(5) . . . . ?
N2 C1 N3 C4 177.0(3) . . . . ?
C3A C4 N3 C1 24.4(6) . . . . ?
C3 C4 N3 C1 -9.2(5) . . . . ?
C3A C4 N3 C5 -158.5(5) . . . . ?
C3 C4 N3 C5 167.9(4) . . . . ?
C1 N3 C5 C6 -27.7(6) . . . . ?
C4 N3 C5 C6 155.3(4) . . . . ?
C1 N3 C5 C6A 14.1(5) . . . . ?
C4 N3 C5 C6A -162.9(4) . . . . ?
N3 C5 C6 C7 54.8(7) . . . . ?
C6A C5 C6 C7 -44.5(6) . . . . ?
C1 N2 C7 C6 33.4(8) . . . . ?
C7A N2 C7 C6 -82(3) . . . . ?
C5 C6 C7 N2 -59.5(8) . . . . ?
C6 C5 C6A C7A 52.6(7) . . . . ?
N3 C5 C6A C7A -43.7(7) . . . . ?
C1 N2 C7A C6A -48.2(10) . . . . ?
C7 N2 C7A C6A 28(2) . . . . ?
C5 C6A C7A N2 55.9(9) . . . . ?
